data_4000192
loop_
_publ_author_name
'Radosavljevic Evans, Ivana'
'Tao, Shanwen'
'Irvine, John T. S.'
'Howard, Judith A. K.'

_publ_section_title
;
 Synthesis, Crystal Structure, and Oxide Ion Conductivity in
 Bi~4.6~Ca~1.1~VO~10.5~
;
_journal_coden_ASTM CMATEX
_journal_issue 9
_journal_name_full 'Chemistry of Materials'
_journal_page_first 3700
_journal_page_last 3704
_journal_paper_doi 10.1021/cm021158g
_journal_volume 14
_journal_year 2002
_chemical_formula_moiety ' Bi4.6 Ca1.1 O10.50 V1 '
_chemical_formula_sum 'Bi4.6 Ca1.1 O10.5 V'
_chemical_formula_weight 1237.92
_space_group_IT_number 58
_symmetry_cell_setting orthorhombic
_symmetry_space_group_name_Hall '-P 2 2n'
_symmetry_space_group_name_H-M 'P n n m'
_cell_angle_alpha 90
_cell_angle_beta 90
_cell_angle_gamma 90
_cell_formula_units_Z 8
_cell_length_a 11.930(2)
_cell_length_b 16.030(3)
_cell_length_c 11.500(2)
_cell_measurement_temperature 100(1)
_cell_volume 2199.2(3)
_diffrn_ambient_temperature 100(1)
_diffrn_measured_fraction_theta_max 0.899
_diffrn_reflns_av_R_equivalents 2.14
_diffrn_reflns_limit_h_max 15
_diffrn_reflns_limit_h_min 0
_diffrn_reflns_limit_k_max 20
_diffrn_reflns_limit_k_min 0
_diffrn_reflns_limit_l_max 14
_diffrn_reflns_limit_l_min 0
_diffrn_reflns_number 7156
_diffrn_reflns_theta_max 27.48
_diffrn_reflns_theta_min 2.46
_exptl_absorpt_coefficient_mu 22.12
_exptl_crystal_colour ' yellow '
_exptl_crystal_density_diffrn 7.477
_exptl_crystal_description ' prism '
_exptl_crystal_size_max 0.18
_exptl_crystal_size_mid 0.10
_exptl_crystal_size_min 0.05
_refine_diff_density_max 5.49
_refine_diff_density_min -8.45
_refine_ls_goodness_of_fit_ref 1.0236
_refine_ls_number_parameters 186
_refine_ls_number_reflns 2198
_refine_ls_R_factor_gt 0.0767
_refine_ls_shift/su_max 0.183492
_refine_ls_structure_factor_coef F
_refine_ls_weighting_details
;
Chebychev polynomial with 3 parameters, Carruthers & Watkin , 1979,
0.312    0.242    0.332E-01
;
_refine_ls_weighting_scheme calc
_refine_ls_wR_factor_ref 0.0911
_reflns_limit_h_max 15
_reflns_limit_h_min 0
_reflns_limit_k_max 20
_reflns_limit_k_min 0
_reflns_limit_l_max 14
_reflns_limit_l_min 0
_reflns_number_gt 2198
_reflns_number_total 2268
_reflns_threshold_expression >3.00\s(I)
_cod_depositor_comments
;
The following automatic conversions were performed:
'_symmetry_cell_setting' value 'Orthorhombic ' changed to 'orthorhombic'
according to '/home/saulius/struct/CIF-dictionaries/cif_core.dic'
dictionary named 'cif_core.dic' version 2.4.1 from 2010-06-29.

Automatic conversion script
Id: cif_fix_enum 1527 2010-12-29 10:47:43Z saulius 

 Updated bibliographic information.

 Antanas Vaitkus,
 2019-10-01
;
_cod_original_sg_symbol_H-M 'P n n m '
_cod_original_formula_sum ' Bi4.6 Ca1.1 O10.50 V1 '
_cod_database_code 4000192

loop_
_symmetry_equiv_pos_as_xyz
x,y,z
-x,-y,-z
-x+1/2,y+1/2,z+1/2
x+1/2,-y+1/2,-z+1/2
x+1/2,-y+1/2,z+1/2
-x+1/2,y+1/2,-z+1/2
-x,-y,z
x,y,-z

loop_
_atom_site_label
_atom_site_type_symbol
_atom_site_fract_x
_atom_site_fract_y
_atom_site_fract_z
_atom_site_U_iso_or_equiv
_atom_site_occupancy
_atom_site_adp_type
BI1 BI 0.81916(8) 0.49828(5) 0.33610(6) 0.0202 1.000(6) Uani
CA1 CA 0.81916(8) 0.49828(5) 0.33610(6) 0.0202 -0.000(6) Uani
BI2 BI 0.65582(7) 0.67179(5) 0.16368(6) 0.0169 0.958(5) Uani
CA2 CA 0.65582(7) 0.67179(5) 0.16368(6) 0.0169 0.042(5) Uani
BI3 BI 0.49500(5) 0.83689(4) 0.33962(6) 0.0107 1.000(5) Uani
CA3 CA 0.49500(5) 0.83689(4) 0.33962(6) 0.0107 -0.000(5) Uani
BI4 BI 0.34171(6) 0.66694(4) -0.17865(7) 0.0164 0.981(5) Uani
CA4 CA 0.34171(6) 0.66694(4) -0.17865(7) 0.0164 0.019(5) Uani
BI5 BI 0.500000 0.500000 0.000000 0.0310 0.449(12) Uani
CA5 CA 0.500000 0.500000 0.000000 0.0310 0.551(12) Uani
BI6 BI 0.6653(1) 0.65695(9) 0.500000 0.0337 0.832(7) Uani
CA6 CA 0.6653(1) 0.65695(9) 0.500000 0.0337 0.168(7) Uani
BI7 BI 0.6492(3) 0.33617(18) 0.500000 0.0325 0.291(9) Uani
CA7 CA 0.6492(3) 0.33617(18) 0.500000 0.0325 0.709(9) Uani
BI8 BI -0.000000 0.000000 0.1683(3) 0.0252 0.102(9) Uani
CA8 CA -0.000000 0.000000 0.1683(3) 0.0252 0.898(9) Uani
V9 V 0.8112(5) 0.4991(3) 0.0000 0.0199 1.0000 Uani
V10 V 0.5118(4) 0.8398(3) 0.0000 0.0193 1.0000 Uani
O1 O 0.1813(12) 0.0845(9) 0.1787(11) 0.0299 1.0000 Uani
O2 O 0.7459(14) 0.0218(14) 0.0000 0.0288 1.0000 Uani
O3 O 0.982(2) 0.2742(12) 0.0000 0.0349 1.0000 Uani
O4 O 0.9788(17) 0.0923(13) 0.0000 0.0323 1.0000 Uani
O5 O 0.1381(17) 0.2511(13) 0.1799(13) 0.0543 1.0000 Uani
O6 O 0.7982(19) 0.095(1) 0.1939(12) 0.0493 1.0000 Uani
O7 O 0.8752(18) 0.2513(17) 0.2043(17) 0.0759 1.0000 Uani
O8 O 0.4992(13) 0.4022(17) 0.163(2) 0.0665 1.0000 Uani
O910 O 0.149(5) 0.3978(11) 0.0000 0.112(8) 0.5000 Uiso
O911 O 0.082(4) 0.428(3) 0.0000 0.112(8) 0.5000 Uiso
O920 O 0.3327(6) 0.507(4) 0.0000 0.112(8) 0.5000 Uiso
O921 O 0.316(3) 0.450(4) 0.0000 0.112(8) 0.5000 Uiso
O930 O 0.863(3) 0.4506(16) 0.1222(7) 0.112(8) 0.5000 Uiso
O931 O 0.821(3) 0.4376(8) 0.1221(7) 0.112(8) 0.5000 Uiso
O1010 O 0.493(5) 0.2674(3) 0.0000 0.112(8) 0.5000 Uiso
O1011 O 0.359(2) 0.208(3) 0.0000 0.112(8) 0.5000 Uiso
O1020 O 0.3507(16) 0.128(4) 0.0000 0.112(8) 0.5000 Uiso
O1021 O 0.470(5) 0.0537(6) 0.0000 0.112(8) 0.5000 Uiso
O1030 O 0.554(2) 0.1227(19) 0.1221(7) 0.112(8) 0.5000 Uiso
O1031 O 0.5617(17) 0.189(2) 0.1222(7) 0.112(8) 0.5000 Uiso
